data_8104576
loop_
_publ_author_name
'Rabi, Saswata'
'Dey, Lucky'
'Palit, Debashis'
'Dey, Benu Kumar'
'Rahman, Ismail M. M.'
'Tiekink, Edward R. T.'
'Roy, Tapashi Ghosh'

_publ_section_title
;
 Crystal structure of
 [meso-5,7,7,12,14,14,-hexamethyl-1,4,8,11-tetraazacyclotetradecane]nickel(II)
 diperchlorate -- dimethylsulphoxide (1/2), C20H48Cl2N4NiO10S2
;
_journal_issue 6
_journal_name_full 'Zeitschrift f\"ur Kristallographie - New Crystal Structures'
_journal_page_first 1243
_journal_page_last 1245
_journal_paper_doi 10.1515/ncrs-2021-0291
_journal_volume 236
_journal_year 2021
_chemical_formula_moiety 'C16 H36 N4 Ni, 2(Cl O4), 2(C2 H6 O S)'
_chemical_formula_sum 'C20 H48 Cl2 N4 Ni O10 S2'
_chemical_formula_weight 698.35
_space_group_crystal_system monoclinic
_space_group_IT_number 14
_space_group_name_Hall '-P 2yn'
_space_group_name_H-M_alt 'P 1 21/n 1'
_atom_sites_solution_hydrogens mixed
_atom_sites_solution_primary direct
_atom_sites_solution_secondary difmap
_cell_angle_alpha 90
_cell_angle_beta 102.737(2)
_cell_angle_gamma 90
_cell_formula_units_Z 2
_cell_length_a 8.657(2)
_cell_length_b 15.233(4)
_cell_length_c 11.956(3)
_cell_measurement_reflns_used 4548
_cell_measurement_temperature 93(2)
_cell_measurement_theta_max 27.49
_cell_measurement_theta_min 3.28
_cell_volume 1537.9(7)
_computing_cell_refinement 'CrystalClear [2]'
_computing_data_collection 'CrystalClear [2]'
_computing_data_reduction 'CrystalClear [2]'
_computing_molecular_graphics 'ORTEP-3 for Windows [5], DIAMOND [6]'
_computing_publication_material 'SHELXL-2018/3 [4]'
_computing_structure_refinement 'SHELXL-2018/3 [4]'
_computing_structure_solution 'SHELXS [3]'
_diffrn_ambient_temperature 93(2)
_diffrn_detector_area_resol_mean 7.111
_diffrn_measured_fraction_theta_full 0.991
_diffrn_measured_fraction_theta_max 0.991
_diffrn_measurement_device_type 'Rigaku Saturn724'
_diffrn_measurement_method \w
_diffrn_radiation_type MoK\a
_diffrn_radiation_wavelength 0.71075
_diffrn_reflns_av_R_equivalents 0.0124
_diffrn_reflns_av_unetI/netI 0.0106
_diffrn_reflns_Laue_measured_fraction_full 0.991
_diffrn_reflns_Laue_measured_fraction_max 0.991
_diffrn_reflns_limit_h_max 11
_diffrn_reflns_limit_h_min -11
_diffrn_reflns_limit_k_max 19
_diffrn_reflns_limit_k_min -18
_diffrn_reflns_limit_l_max 15
_diffrn_reflns_limit_l_min -15
_diffrn_reflns_number 15153
_diffrn_reflns_point_group_measured_fraction_full 0.991
_diffrn_reflns_point_group_measured_fraction_max 0.991
_diffrn_reflns_theta_full 25.242
_diffrn_reflns_theta_max 27.485
_diffrn_reflns_theta_min 3.276
_exptl_absorpt_coefficient_mu 0.995
_exptl_absorpt_correction_T_max 0.861
_exptl_absorpt_correction_T_min 0.822
_exptl_absorpt_correction_type multi-scan
_exptl_absorpt_process_details 'REQAB [1]'
_exptl_crystal_colour yellow
_exptl_crystal_density_diffrn 1.508
_exptl_crystal_description block
_exptl_crystal_F_000 740
_exptl_crystal_size_max 0.250
_exptl_crystal_size_mid 0.250
_exptl_crystal_size_min 0.150
_refine_diff_density_max 0.623
_refine_diff_density_min -0.348
_refine_diff_density_rms 0.050
_refine_ls_extinction_coef .
_refine_ls_extinction_method none
_refine_ls_goodness_of_fit_ref 1.061
_refine_ls_hydrogen_treatment mixed
_refine_ls_matrix_type full
_refine_ls_number_parameters 189
_refine_ls_number_reflns 3495
_refine_ls_number_restraints 2
_refine_ls_restrained_S_all 1.061
_refine_ls_R_factor_all 0.0251
_refine_ls_R_factor_gt 0.0237
_refine_ls_shift/su_max 0.001
_refine_ls_shift/su_mean 0.000
_refine_ls_structure_factor_coef Fsqd
_refine_ls_weighting_details 'w=1/[\s^2^(Fo^2^)+(0.0397P)^2^+0.5477P] where P=(Fo^2^+2Fc^2^)/3'
_refine_ls_weighting_scheme calc
_refine_ls_wR_factor_gt 0.0648
_refine_ls_wR_factor_ref 0.0655
_reflns_Friedel_coverage 0.000
_reflns_Friedel_fraction_full .
_reflns_Friedel_fraction_max .
_reflns_number_gt 3265
_reflns_number_total 3495
_reflns_threshold_expression 'I > 2\s(I)'
_cod_data_source_file suppl_j_ncrs-2021-0291_suppl.cif
_cod_data_source_block shelx
_cod_original_sg_symbol_H-M 'P 21/n'
_cod_database_code 8104576
_shelx_space_group_comment
;
The symmetry employed for this shelxl refinement is uniquely defined
by the following loop, which should always be used as a source of
symmetry information in preference to the above space-group names.
They are only intended as comments.
;
_shelx_estimated_absorpt_t_min 0.789
_shelx_estimated_absorpt_t_max 0.865

loop_
_space_group_symop_operation_xyz
'x, y, z'
'-x+1/2, y+1/2, -z+1/2'
'-x, -y, -z'
'x-1/2, -y-1/2, z-1/2'

loop_
_atom_site_label
_atom_site_type_symbol
_atom_site_fract_x
_atom_site_fract_y
_atom_site_fract_z
_atom_site_U_iso_or_equiv
_atom_site_adp_type
_atom_site_occupancy
_atom_site_site_symmetry_order
_atom_site_calc_flag
_atom_site_refinement_flags_posn
_atom_site_refinement_flags_adp
_atom_site_refinement_flags_occupancy
_atom_site_disorder_assembly
_atom_site_disorder_group
Ni Ni 1.000000 0.500000 1.000000 0.01129(7) Uani 1 2 d S . P . .
N1 N 1.10221(11) 0.45536(6) 0.88109(8) 0.0143(2) Uani 1 1 d D . . . .
H1N H 1.0319(15) 0.4640(10) 0.8173(9) 0.017 Uiso 1 1 d D U . . .
N2 N 0.94353(11) 0.37734(6) 1.02323(8) 0.01392(19) Uani 1 1 d D . . . .
H2N H 1.0201(14) 0.3633(10) 1.0825(10) 0.017 Uiso 1 1 d D U . . .
C1 C 1.12174(15) 0.35874(8) 0.89629(11) 0.0190(2) Uani 1 1 d . . . . .
H1A H 1.214730 0.345358 0.958593 0.023 Uiso 1 1 calc R U . . .
H1B H 1.137653 0.331201 0.824676 0.023 Uiso 1 1 calc R U . . .
C2 C 0.97389(16) 0.32465(8) 0.92587(11) 0.0209(3) Uani 1 1 d . . . . .
H2A H 0.883717 0.330031 0.858998 0.025 Uiso 1 1 calc R U . . .
H2B H 0.986898 0.261956 0.947715 0.025 Uiso 1 1 calc R U . . .
C3 C 0.79124(13) 0.35039(8) 1.05604(10) 0.0155(2) Uani 1 1 d . . . . .
C4 C 0.80129(16) 0.25389(8) 1.09419(12) 0.0227(3) Uani 1 1 d . . . . .
H4A H 0.807789 0.216225 1.028930 0.027 Uiso 1 1 calc R U . . .
H4B H 0.706705 0.238554 1.122385 0.027 Uiso 1 1 calc R U . . .
H4C H 0.895788 0.245309 1.155587 0.027 Uiso 1 1 calc R U . . .
C5 C 0.65008(14) 0.36276(8) 0.95484(11) 0.0207(2) Uani 1 1 d . . . . .
H5A H 0.551552 0.360797 0.982359 0.025 Uiso 1 1 calc R U . . .
H5B H 0.649487 0.315718 0.898830 0.025 Uiso 1 1 calc R U . . .
H5C H 0.658786 0.419671 0.918521 0.025 Uiso 1 1 calc R U . . .
C6 C 0.77500(14) 0.40616(8) 1.15869(10) 0.0174(2) Uani 1 1 d . . . . .
H6A H 0.685662 0.382830 1.189061 0.021 Uiso 1 1 calc R U . . .
H6B H 0.872382 0.398906 1.219412 0.021 Uiso 1 1 calc R U . . .
C7 C 0.74781(14) 0.50358(7) 1.13607(11) 0.0157(2) Uani 1 1 d . . . . .
H7 H 0.664405 0.511041 1.064143 0.019 Uiso 1 1 calc R U . . .
C8 C 0.68932(15) 0.54592(9) 1.23515(11) 0.0217(3) Uani 1 1 d . . . . .
H8A H 0.598276 0.512952 1.249260 0.026 Uiso 1 1 calc R U . . .
H8B H 0.657655 0.606710 1.215290 0.026 Uiso 1 1 calc R U . . .
H8C H 0.774550 0.545212 1.304387 0.026 Uiso 1 1 calc R U . . .
Cl1 Cl 0.33610(3) 0.35563(2) 0.23185(2) 0.01959(8) Uani 1 1 d . . . . .
O1 O 0.43273(14) 0.29308(8) 0.18891(11) 0.0391(3) Uani 1 1 d . . . . .
O2 O 0.41679(14) 0.38404(7) 0.34374(9) 0.0352(3) Uani 1 1 d . . . . .
O3 O 0.18808(12) 0.31445(7) 0.23700(10) 0.0320(2) Uani 1 1 d . . . . .
O4 O 0.30474(14) 0.43046(7) 0.15612(9) 0.0350(3) Uani 1 1 d . . . . .
S1 S 0.79332(4) 0.46004(2) 0.55269(3) 0.02282(9) Uani 1 1 d . . . . .
O5 O 0.93506(12) 0.47545(8) 0.64862(9) 0.0332(2) Uani 1 1 d . . . . .
C9 C 0.8438(2) 0.36922(11) 0.47325(13) 0.0334(3) Uani 1 1 d . . . . .
H9A H 0.879134 0.319976 0.525364 0.040 Uiso 1 1 calc R U . . .
H9B H 0.929250 0.386400 0.435889 0.040 Uiso 1 1 calc R U . . .
H9C H 0.750831 0.351458 0.414901 0.040 Uiso 1 1 calc R U . . .
C10 C 0.65008(16) 0.40529(10) 0.61465(12) 0.0267(3) Uani 1 1 d . . . . .
H10A H 0.622941 0.442427 0.674449 0.032 Uiso 1 1 calc R U . . .
H10B H 0.694032 0.349570 0.648398 0.032 Uiso 1 1 calc R U . . .
H10C H 0.554645 0.393834 0.555118 0.032 Uiso 1 1 calc R U . . .

loop_
_atom_site_aniso_label
_atom_site_aniso_U_11
_atom_site_aniso_U_22
_atom_site_aniso_U_33
_atom_site_aniso_U_23
_atom_site_aniso_U_13
_atom_site_aniso_U_12
Ni 0.01239(11) 0.01109(11) 0.01062(11) -0.00020(7) 0.00301(8) -0.00035(7)
N1 0.0146(4) 0.0152(5) 0.0132(4) -0.0004(4) 0.0032(4) -0.0003(4)
N2 0.0137(4) 0.0142(5) 0.0139(5) 0.0001(4) 0.0032(4) -0.0005(4)
C1 0.0230(6) 0.0143(6) 0.0217(6) -0.0029(5) 0.0096(5) 0.0005(4)
C2 0.0264(6) 0.0161(6) 0.0225(6) -0.0059(5) 0.0106(5) -0.0046(5)
C3 0.0137(5) 0.0141(5) 0.0190(6) 0.0027(4) 0.0041(4) -0.0011(4)
C4 0.0230(6) 0.0154(6) 0.0314(7) 0.0066(5) 0.0097(5) -0.0001(5)
C5 0.0169(5) 0.0199(6) 0.0232(6) -0.0014(5) 0.0000(5) -0.0011(5)
C6 0.0177(5) 0.0188(6) 0.0170(5) 0.0029(4) 0.0065(4) -0.0007(4)
C7 0.0138(5) 0.0179(6) 0.0160(6) -0.0003(4) 0.0049(4) -0.0004(4)
C8 0.0199(6) 0.0255(7) 0.0223(6) -0.0031(5) 0.0102(5) -0.0006(5)
Cl1 0.02025(15) 0.01666(15) 0.01939(15) 0.00279(10) -0.00093(11) -0.00287(10)
O1 0.0389(6) 0.0333(6) 0.0505(7) -0.0038(5) 0.0218(5) 0.0023(5)
O2 0.0476(6) 0.0250(5) 0.0236(5) 0.0011(4) -0.0125(4) -0.0037(5)
O3 0.0200(5) 0.0315(6) 0.0427(6) 0.0101(5) 0.0031(4) -0.0049(4)
O4 0.0458(6) 0.0252(5) 0.0271(5) 0.0123(4) -0.0070(4) -0.0086(5)
S1 0.02387(16) 0.02537(18) 0.01681(15) 0.00308(12) -0.00070(12) -0.00457(12)
O5 0.0259(5) 0.0503(6) 0.0201(5) -0.0007(5) -0.0019(4) -0.0125(5)
C9 0.0403(8) 0.0378(8) 0.0235(7) -0.0015(6) 0.0099(6) -0.0007(7)
C10 0.0246(6) 0.0278(7) 0.0274(7) 0.0003(5) 0.0051(5) -0.0046(5)

loop_
_atom_type_symbol
_atom_type_description
_atom_type_scat_dispersion_real
_atom_type_scat_dispersion_imag
_atom_type_scat_source
C C 0.0033 0.0016 'International Tables Vol C Tables 4.2.6.8 and 6.1.1.4'
H H 0.0000 0.0000 'International Tables Vol C Tables 4.2.6.8 and 6.1.1.4'
Cl Cl 0.1484 0.1585 'International Tables Vol C Tables 4.2.6.8 and 6.1.1.4'
N N 0.0061 0.0033 'International Tables Vol C Tables 4.2.6.8 and 6.1.1.4'
Ni Ni 0.3393 1.1124 'International Tables Vol C Tables 4.2.6.8 and 6.1.1.4'
O O 0.0106 0.0060 'International Tables Vol C Tables 4.2.6.8 and 6.1.1.4'
S S 0.1246 0.1234 'International Tables Vol C Tables 4.2.6.8 and 6.1.1.4'

loop_
_geom_angle_atom_site_label_1
_geom_angle_atom_site_label_2
_geom_angle_atom_site_label_3
_geom_angle
_geom_angle_site_symmetry_1
_geom_angle_site_symmetry_3
N1 Ni N1 180.00(5) . 3_767
N1 Ni N2 93.52(4) . 3_767
N1 Ni N2 86.48(4) 3_767 3_767
N1 Ni N2 86.48(4) . .
N1 Ni N2 93.52(4) 3_767 .
N2 Ni N2 180.0 3_767 .
C1 N1 C7 110.59(9) . 3_767
C1 N1 Ni 108.22(7) . .
C7 N1 Ni 120.01(7) 3_767 .
C1 N1 H1N 107.1(11) . .
C7 N1 H1N 106.0(10) 3_767 .
Ni N1 H1N 104.0(10) . .
C2 N2 C3 111.82(9) . .
C2 N2 Ni 108.09(7) . .
C3 N2 Ni 123.53(7) . .
C2 N2 H2N 105.4(10) . .
C3 N2 H2N 105.6(10) . .
Ni N2 H2N 100.2(10) . .
N1 C1 C2 107.01(10) . .
N1 C1 H1A 110.3 . .
C2 C1 H1A 110.3 . .
N1 C1 H1B 110.3 . .
C2 C1 H1B 110.3 . .
H1A C1 H1B 108.6 . .
N2 C2 C1 107.86(10) . .
N2 C2 H2A 110.1 . .
C1 C2 H2A 110.1 . .
N2 C2 H2B 110.1 . .
C1 C2 H2B 110.1 . .
H2A C2 H2B 108.4 . .
N2 C3 C6 107.33(9) . .
N2 C3 C5 110.57(10) . .
C6 C3 C5 111.64(10) . .
N2 C3 C4 109.95(9) . .
C6 C3 C4 107.67(10) . .
C5 C3 C4 109.62(10) . .
C3 C4 H4A 109.5 . .
C3 C4 H4B 109.5 . .
H4A C4 H4B 109.5 . .
C3 C4 H4C 109.5 . .
H4A C4 H4C 109.5 . .
H4B C4 H4C 109.5 . .
C3 C5 H5A 109.5 . .
C3 C5 H5B 109.5 . .
H5A C5 H5B 109.5 . .
C3 C5 H5C 109.5 . .
H5A C5 H5C 109.5 . .
H5B C5 H5C 109.5 . .
C7 C6 C3 116.09(10) . .
C7 C6 H6A 108.3 . .
C3 C6 H6A 108.3 . .
C7 C6 H6B 108.3 . .
C3 C6 H6B 108.3 . .
H6A C6 H6B 107.4 . .
N1 C7 C6 109.16(9) 3_767 .
N1 C7 C8 112.06(10) 3_767 .
C6 C7 C8 109.82(10) . .
N1 C7 H7 108.6 3_767 .
C6 C7 H7 108.6 . .
C8 C7 H7 108.6 . .
C7 C8 H8A 109.5 . .
C7 C8 H8B 109.5 . .
H8A C8 H8B 109.5 . .
C7 C8 H8C 109.5 . .
H8A C8 H8C 109.5 . .
H8B C8 H8C 109.5 . .
O2 Cl1 O1 109.38(7) . .
O2 Cl1 O3 110.29(7) . .
O1 Cl1 O3 108.68(7) . .
O2 Cl1 O4 109.43(6) . .
O1 Cl1 O4 110.10(7) . .
O3 Cl1 O4 108.95(6) . .
O5 S1 C10 106.34(7) . .
O5 S1 C9 105.82(8) . .
C10 S1 C9 97.63(7) . .
S1 C9 H9A 109.5 . .
S1 C9 H9B 109.5 . .
H9A C9 H9B 109.5 . .
S1 C9 H9C 109.5 . .
H9A C9 H9C 109.5 . .
H9B C9 H9C 109.5 . .
S1 C10 H10A 109.5 . .
S1 C10 H10B 109.5 . .
H10A C10 H10B 109.5 . .
S1 C10 H10C 109.5 . .
H10A C10 H10C 109.5 . .
H10B C10 H10C 109.5 . .

loop_
_geom_bond_atom_site_label_1
_geom_bond_atom_site_label_2
_geom_bond_distance
_geom_bond_site_symmetry_2
Ni N1 1.9548(10) .
Ni N1 1.9549(10) 3_767
Ni N2 1.9665(11) 3_767
Ni N2 1.9665(11) .
N1 C1 1.4880(16) .
N1 C7 1.4955(15) 3_767
N1 H1N 0.875(9) .
N2 C2 1.4843(15) .
N2 C3 1.5128(14) .
N2 H2N 0.883(9) .
C1 C2 1.4941(17) .
C1 H1A 0.9900 .
C1 H1B 0.9900 .
C2 H2A 0.9900 .
C2 H2B 0.9900 .
C3 C6 1.5244(17) .
C3 C5 1.5299(16) .
C3 C4 1.5359(17) .
C4 H4A 0.9800 .
C4 H4B 0.9800 .
C4 H4C 0.9800 .
C5 H5A 0.9800 .
C5 H5B 0.9800 .
C5 H5C 0.9800 .
C6 C7 1.5175(17) .
C6 H6A 0.9900 .
C6 H6B 0.9900 .
C7 C8 1.5297(17) .
C7 H7 1.0000 .
C8 H8A 0.9800 .
C8 H8B 0.9800 .
C8 H8C 0.9800 .
Cl1 O2 1.4328(11) .
Cl1 O1 1.4354(12) .
Cl1 O3 1.4402(10) .
Cl1 O4 1.4438(10) .
S1 O5 1.5019(10) .
S1 C10 1.7852(14) .
S1 C9 1.7862(16) .
C9 H9A 0.9800 .
C9 H9B 0.9800 .
C9 H9C 0.9800 .
C10 H10A 0.9800 .
C10 H10B 0.9800 .
C10 H10C 0.9800 .

loop_
_geom_torsion_atom_site_label_1
_geom_torsion_atom_site_label_2
_geom_torsion_atom_site_label_3
_geom_torsion_atom_site_label_4
_geom_torsion
_geom_torsion_site_symmetry_1
_geom_torsion_site_symmetry_2
_geom_torsion_site_symmetry_3
_geom_torsion_site_symmetry_4
C7 N1 C1 C2 173.76(10) 3_767 . . .
Ni N1 C1 C2 40.43(11) . . . .
C3 N2 C2 C1 177.34(10) . . . .
Ni N2 C2 C1 38.16(12) . . . .
N1 C1 C2 N2 -51.73(13) . . . .
C2 N2 C3 C6 178.10(10) . . . .
Ni N2 C3 C6 -50.10(11) . . . .
C2 N2 C3 C5 -59.92(13) . . . .
Ni N2 C3 C5 71.88(11) . . . .
C2 N2 C3 C4 61.25(13) . . . .
Ni N2 C3 C4 -166.94(8) . . . .
N2 C3 C6 C7 67.16(12) . . . .
C5 C3 C6 C7 -54.15(14) . . . .
C4 C3 C6 C7 -174.51(10) . . . .
C3 C6 C7 N1 -72.25(13) . . . 3_767
C3 C6 C7 C8 164.53(10) . . . .
